data_1518321
loop_
_publ_author_name
'Liu, Guang-Ning'
'Zhu, Wen-Juan'
'Chu, Ya-Nan'
'Li, Cuncheng'

_publ_section_title
;
 Three d10 metal coordination compounds based on pyrazole-3-carboxylic
 acid showing mixed-ligand characteristic: Syntheses, crystal structures,
 and photoluminescent properties
;
_journal_name_full 'Inorganica Chimica Acta'
_journal_page_first 28
_journal_page_last 35
_journal_paper_doi 10.1016/j.ica.2014.10.024
_journal_volume 425
_journal_year 2015
_chemical_formula_moiety 'C28 H28 N8 O8 Zn2'
_chemical_formula_sum 'C28 H28 N8 O8 Zn2'
_chemical_formula_weight 735.36
_space_group_IT_number 2
_symmetry_cell_setting triclinic
_symmetry_space_group_name_Hall '-P 1'
_symmetry_space_group_name_H-M 'P -1'
_atom_sites_solution_hydrogens geom
_atom_sites_solution_primary direct
_atom_sites_solution_secondary difmap
_audit_creation_method SHELXL-97
_cell_angle_alpha 95.785(6)
_cell_angle_beta 100.198(6)
_cell_angle_gamma 101.908(5)
_cell_formula_units_Z 1
_cell_length_a 8.8834(6)
_cell_length_b 9.2233(5)
_cell_length_c 9.4907(8)
_cell_measurement_reflns_used 2891
_cell_measurement_temperature 293(2)
_cell_measurement_theta_max 28.3310
_cell_measurement_theta_min 2.9140
_cell_volume 741.21(9)
_computing_cell_refinement
; 
CrysAlisPro, Agilent Technologies, 
Version 1.171.35.21 (release 20-01-2012 CrysAlis171 .NET) 
;
_computing_data_collection
; 
CrysAlisPro, Agilent Technologies, 
Version 1.171.35.21 (release 20-01-2012 CrysAlis171 .NET) 
;
_computing_data_reduction
; 
CrysAlisPro, Agilent Technologies, 
Version 1.171.35.21 (release 20-01-2012 CrysAlis171 .NET) 
;
_computing_molecular_graphics 'Bruker SHELXTL'
_computing_publication_material 'Bruker SHELXTL'
_computing_structure_refinement 'SHELXL-97 (Sheldrick, 1997)'
_computing_structure_solution 'SHELXS-97 (Sheldrick, 1990)'
_diffrn_ambient_temperature 293(2)
_diffrn_detector_area_resol_mean 16.0355
_diffrn_measured_fraction_theta_full 0.999
_diffrn_measured_fraction_theta_max 0.999
_diffrn_measurement_device_type 'Xcalibur, Eos, Gemini'
_diffrn_measurement_method '\w scans'
_diffrn_radiation_monochromator graphite
_diffrn_radiation_source 'fine-focus sealed tube'
_diffrn_radiation_type MoK\a
_diffrn_radiation_wavelength 0.71073
_diffrn_reflns_av_R_equivalents 0.0270
_diffrn_reflns_av_sigmaI/netI 0.0351
_diffrn_reflns_limit_h_max 10
_diffrn_reflns_limit_h_min -10
_diffrn_reflns_limit_k_max 11
_diffrn_reflns_limit_k_min -11
_diffrn_reflns_limit_l_max 11
_diffrn_reflns_limit_l_min -11
_diffrn_reflns_number 7212
_diffrn_reflns_theta_full 25.50
_diffrn_reflns_theta_max 25.50
_diffrn_reflns_theta_min 2.90
_exptl_absorpt_coefficient_mu 1.683
_exptl_absorpt_correction_T_max 1.00000
_exptl_absorpt_correction_T_min 0.92559
_exptl_absorpt_correction_type multi-scan
_exptl_absorpt_process_details
; 
CrysAlisPro, Agilent Technologies, 
Version 1.171.36.20 (release 27-06-2012 CrysAlis171 .NET) 
(compiled Jul 11 2012,15:38:31) 
Empirical absorption correction using spherical harmonics, 
 implemented in SCALE3 ABSPACK scaling algorithm. 
;
_exptl_crystal_colour colorless
_exptl_crystal_density_diffrn 1.647
_exptl_crystal_density_meas ?
_exptl_crystal_density_method 'not measured'
_exptl_crystal_description block
_exptl_crystal_F_000 376
_exptl_crystal_size_max 0.21
_exptl_crystal_size_mid 0.16
_exptl_crystal_size_min 0.14
_refine_diff_density_max 0.314
_refine_diff_density_min -0.255
_refine_diff_density_rms 0.056
_refine_ls_extinction_method none
_refine_ls_goodness_of_fit_ref 1.002
_refine_ls_hydrogen_treatment mixed
_refine_ls_matrix_type full
_refine_ls_number_parameters 220
_refine_ls_number_reflns 2758
_refine_ls_number_restraints 1
_refine_ls_restrained_S_all 1.002
_refine_ls_R_factor_all 0.0329
_refine_ls_R_factor_gt 0.0278
_refine_ls_shift/su_max 0.001
_refine_ls_shift/su_mean 0.000
_refine_ls_structure_factor_coef Fsqd
_refine_ls_weighting_details 'calc w=1/[\s^2^(Fo^2^)+(0.0450P)^2^+0.0000P] where P=(Fo^2^+2Fc^2^)/3'
_refine_ls_weighting_scheme calc
_refine_ls_wR_factor_gt 0.0707
_refine_ls_wR_factor_ref 0.0744
_reflns_number_gt 2489
_reflns_number_total 2758
_reflns_threshold_expression >2sigma(I)
_cod_data_source_file compounds_1-3.CIF
_cod_data_source_block compound_3
_cod_depositor_comments
;
The following automatic conversions were performed:

'_chemical_melting_point' value 'not measured' was changed to '?' -
the value is undefined or not given.

Automatic conversion script
Id: cif_fix_values 2827 2014-09-09 07:05:25Z andrius 

The following automatic conversions were performed:

'_exptl_crystal_density_meas' value 'not measured' was changed to '?'
- the value is perceived as not measured.

Automatic conversion script
Id: cif_fix_values 3008 2015-01-20 13:52:24Z robertas 
;
_cod_original_sg_symbol_H-M P-1
_cod_database_code 1518321

loop_
_symmetry_equiv_pos_as_xyz
'x, y, z'
'-x, -y, -z'

loop_
_atom_site_label
_atom_site_type_symbol
_atom_site_fract_x
_atom_site_fract_y
_atom_site_fract_z
_atom_site_U_iso_or_equiv
_atom_site_adp_type
_atom_site_occupancy
_atom_site_symmetry_multiplicity
_atom_site_calc_flag
_atom_site_refinement_flags
Zn1 Zn 0.27982(3) 0.38839(3) 0.47024(2) 0.02270(11) Uani 1 1 d .
O1 O 0.14269(19) 0.4540(2) 0.86816(17) 0.0418(4) Uani 1 1 d .
O2 O 0.12172(17) 0.40033(18) 0.63011(16) 0.0295(4) Uani 1 1 d .
O3 O 0.1779(2) 0.55557(19) 0.38318(19) 0.0314(4) Uani 1 1 d .
H3A H 0.196(3) 0.574(3) 0.308(3) 0.047 Uiso 1 1 d .
H3B H 0.097(3) 0.569(3) 0.390(3) 0.047 Uiso 1 1 d .
N11 N 0.5766(2) 0.6042(2) 0.68091(19) 0.0238(4) Uani 1 1 d .
N12 N 0.42427(19) 0.52851(19) 0.64742(18) 0.0222(4) Uani 1 1 d .
N21 N 0.1027(2) 0.2032(2) 0.3390(2) 0.0281(4) Uani 1 1 d .
N22 N 0.3328(2) 0.1885(2) 0.5546(2) 0.0281(4) Uani 1 1 d .
C11 C 0.6072(3) 0.6624(3) 0.8210(2) 0.0361(6) Uani 1 1 d .
H11B H 0.7039 0.7205 0.8712 0.043 Uiso 1 1 calc R
C12 C 0.4766(3) 0.6247(3) 0.8805(2) 0.0352(6) Uani 1 1 d .
H12A H 0.4667 0.6506 0.9752 0.042 Uiso 1 1 calc R
C13 C 0.3634(3) 0.5395(2) 0.7669(2) 0.0244(5) Uani 1 1 d .
C14 C 0.1972(3) 0.4600(3) 0.7559(2) 0.0272(5) Uani 1 1 d .
C21 C -0.0066(3) 0.2169(3) 0.2272(3) 0.0384(6) Uani 1 1 d .
H21B H -0.0144 0.3124 0.2084 0.046 Uiso 1 1 calc R
C22 C -0.1081(3) 0.0948(3) 0.1390(3) 0.0504(7) Uani 1 1 d .
H22A H -0.1826 0.1077 0.0620 0.060 Uiso 1 1 calc R
C23 C -0.0967(3) -0.0455(3) 0.1670(3) 0.0536(8) Uani 1 1 d .
H23A H -0.1636 -0.1296 0.1092 0.064 Uiso 1 1 calc R
C24 C 0.0141(3) -0.0611(3) 0.2811(3) 0.0458(7) Uani 1 1 d .
H24A H 0.0219 -0.1560 0.3018 0.055 Uiso 1 1 calc R
C25 C 0.1148(3) 0.0652(3) 0.3658(2) 0.0307(5) Uani 1 1 d .
C26 C 0.2410(3) 0.0576(2) 0.4887(3) 0.0299(5) Uani 1 1 d .
C27 C 0.2661(4) -0.0772(3) 0.5311(3) 0.0457(7) Uani 1 1 d .
H27A H 0.2012 -0.1677 0.4838 0.055 Uiso 1 1 calc R
C28 C 0.3876(4) -0.0748(3) 0.6435(3) 0.0539(8) Uani 1 1 d .
H28A H 0.4057 -0.1638 0.6733 0.065 Uiso 1 1 calc R
C29 C 0.4818(4) 0.0592(3) 0.7111(3) 0.0495(7) Uani 1 1 d .
H29A H 0.5650 0.0628 0.7873 0.059 Uiso 1 1 calc R
C210 C 0.4513(3) 0.1893(3) 0.6644(3) 0.0374(6) Uani 1 1 d .
H21A H 0.5152 0.2807 0.7107 0.045 Uiso 1 1 calc R
O1W O 0.1742(2) 0.6517(2) 1.1165(2) 0.0474(5) Uani 1 1 d D
H1WA H 0.183(4) 0.593(3) 1.046(2) 0.071 Uiso 1 1 d D
H2WA H 0.084(4) 0.637(4) 1.116(4) 0.071 Uiso 1 1 d .

loop_
_atom_site_aniso_label
_atom_site_aniso_U_11
_atom_site_aniso_U_22
_atom_site_aniso_U_33
_atom_site_aniso_U_23
_atom_site_aniso_U_13
_atom_site_aniso_U_12
Zn1 0.02005(16) 0.02012(15) 0.02657(16) 0.00172(10) 0.00546(11) 0.00170(10)
O1 0.0321(9) 0.0615(12) 0.0317(9) 0.0038(8) 0.0164(8) 0.0033(8)
O2 0.0234(8) 0.0341(9) 0.0308(9) 0.0012(7) 0.0086(7) 0.0048(7)
O3 0.0275(9) 0.0356(10) 0.0368(10) 0.0123(8) 0.0106(8) 0.0133(8)
N11 0.0185(9) 0.0247(10) 0.0261(9) 0.0019(8) 0.0040(8) 0.0015(8)
N12 0.0200(9) 0.0213(9) 0.0255(9) 0.0020(7) 0.0062(8) 0.0043(7)
N21 0.0236(9) 0.0257(10) 0.0337(11) 0.0007(8) 0.0091(9) 0.0015(8)
N22 0.0289(10) 0.0252(10) 0.0342(11) 0.0072(8) 0.0128(9) 0.0081(8)
C11 0.0255(12) 0.0468(15) 0.0280(12) -0.0011(11) 0.0009(10) -0.0031(11)
C12 0.0348(13) 0.0495(15) 0.0198(11) 0.0015(10) 0.0077(10) 0.0061(11)
C13 0.0264(11) 0.0256(11) 0.0242(11) 0.0063(9) 0.0093(9) 0.0076(9)
C14 0.0267(12) 0.0274(12) 0.0312(12) 0.0067(10) 0.0108(10) 0.0092(10)
C21 0.0296(13) 0.0408(15) 0.0398(14) 0.0020(11) 0.0043(11) 0.0009(11)
C22 0.0402(15) 0.0601(19) 0.0389(15) -0.0012(13) -0.0001(13) -0.0044(14)
C23 0.0548(18) 0.0464(17) 0.0424(16) -0.0153(13) 0.0093(14) -0.0159(14)
C24 0.0570(17) 0.0269(13) 0.0477(16) -0.0060(11) 0.0191(14) -0.0049(12)
C25 0.0337(13) 0.0255(12) 0.0333(13) 0.0000(10) 0.0173(11) 0.0008(10)
C26 0.0359(13) 0.0225(12) 0.0371(13) 0.0047(10) 0.0208(11) 0.0077(10)
C27 0.0649(19) 0.0233(13) 0.0574(17) 0.0101(12) 0.0281(15) 0.0140(13)
C28 0.075(2) 0.0400(17) 0.067(2) 0.0283(15) 0.0324(18) 0.0333(16)
C29 0.0508(17) 0.0570(19) 0.0552(18) 0.0281(15) 0.0176(14) 0.0294(15)
C210 0.0329(13) 0.0381(14) 0.0453(15) 0.0119(12) 0.0117(12) 0.0114(11)
O1W 0.0412(11) 0.0592(13) 0.0396(11) 0.0042(9) 0.0115(9) 0.0050(10)

loop_
_atom_type_symbol
_atom_type_description
_atom_type_scat_dispersion_real
_atom_type_scat_dispersion_imag
_atom_type_scat_source
C C 0.0033 0.0016 'International Tables Vol C Tables 4.2.6.8 and 6.1.1.4'
H H 0.0000 0.0000 'International Tables Vol C Tables 4.2.6.8 and 6.1.1.4'
N N 0.0061 0.0033 'International Tables Vol C Tables 4.2.6.8 and 6.1.1.4'
O O 0.0106 0.0060 'International Tables Vol C Tables 4.2.6.8 and 6.1.1.4'
Zn Zn 0.2839 1.4301 'International Tables Vol C Tables 4.2.6.8 and 6.1.1.4'

loop_
_geom_angle_atom_site_label_1
_geom_angle_atom_site_label_2
_geom_angle_atom_site_label_3
_geom_angle
_geom_angle_site_symmetry_1
_geom_angle_site_symmetry_3
N12 Zn1 N11 102.44(7) . 2_666
N12 Zn1 O3 95.56(7) . .
N11 Zn1 O3 90.94(7) 2_666 .
N12 Zn1 N21 161.42(7) . .
N11 Zn1 N21 92.81(7) 2_666 .
O3 Zn1 N21 94.72(7) . .
N12 Zn1 N22 92.33(7) . .
N11 Zn1 N22 96.69(7) 2_666 .
O3 Zn1 N22 167.60(7) . .
N21 Zn1 N22 75.22(7) . .
N12 Zn1 O2 76.38(6) . .
N11 Zn1 O2 175.00(6) 2_666 .
O3 Zn1 O2 84.36(6) . .
N21 Zn1 O2 89.30(6) . .
N22 Zn1 O2 88.23(6) . .
C14 O2 Zn1 112.49(13) . .
Zn1 O3 H3A 116(2) . .
Zn1 O3 H3B 126(2) . .
H3A O3 H3B 110(3) . .
C11 N11 N12 107.04(18) . .
C11 N11 Zn1 131.08(15) . 2_666
N12 N11 Zn1 121.86(13) . 2_666
C13 N12 N11 108.43(17) . .
C13 N12 Zn1 115.64(14) . .
N11 N12 Zn1 135.51(14) . .
C21 N21 C25 118.8(2) . .
C21 N21 Zn1 124.67(16) . .
C25 N21 Zn1 116.24(15) . .
C26 N22 C210 118.8(2) . .
C26 N22 Zn1 116.43(15) . .
C210 N22 Zn1 124.76(16) . .
N11 C11 C12 110.9(2) . .
N11 C11 H11B 124.5 . .
C12 C11 H11B 124.5 . .
C11 C12 C13 103.9(2) . .
C11 C12 H12A 128.1 . .
C13 C12 H12A 128.1 . .
N12 C13 C12 109.72(19) . .
N12 C13 C14 117.61(19) . .
C12 C13 C14 132.7(2) . .
O1 C14 O2 124.7(2) . .
O1 C14 C13 119.1(2) . .
O2 C14 C13 116.14(19) . .
N21 C21 C22 122.6(3) . .
N21 C21 H21B 118.7 . .
C22 C21 H21B 118.7 . .
C23 C22 C21 118.6(3) . .
C23 C22 H22A 120.7 . .
C21 C22 H22A 120.7 . .
C22 C23 C24 119.4(2) . .
C22 C23 H23A 120.3 . .
C24 C23 H23A 120.3 . .
C23 C24 C25 119.9(3) . .
C23 C24 H24A 120.1 . .
C25 C24 H24A 120.1 . .
N21 C25 C24 120.7(2) . .
N21 C25 C26 116.18(19) . .
C24 C25 C26 123.1(2) . .
N22 C26 C27 121.4(2) . .
N22 C26 C25 115.8(2) . .
C27 C26 C25 122.8(2) . .
C28 C27 C26 119.2(3) . .
C28 C27 H27A 120.4 . .
C26 C27 H27A 120.4 . .
C29 C28 C27 119.5(2) . .
C29 C28 H28A 120.3 . .
C27 C28 H28A 120.3 . .
C28 C29 C210 118.8(3) . .
C28 C29 H29A 120.6 . .
C210 C29 H29A 120.6 . .
N22 C210 C29 122.3(3) . .
N22 C210 H21A 118.8 . .
C29 C210 H21A 118.8 . .
H1WA O1W H2WA 106(3) . .

loop_
_geom_bond_atom_site_label_1
_geom_bond_atom_site_label_2
_geom_bond_distance
_geom_bond_site_symmetry_2
Zn1 N12 2.0635(17) .
Zn1 N11 2.0787(18) 2_666
Zn1 O3 2.1092(17) .
Zn1 N21 2.1711(18) .
Zn1 N22 2.1871(18) .
Zn1 O2 2.2521(15) .
O1 C14 1.248(3) .
O2 C14 1.269(3) .
O3 H3A 0.79(3) .
O3 H3B 0.77(3) .
N11 C11 1.341(3) .
N11 N12 1.354(2) .
N11 Zn1 2.0787(18) 2_666
N12 C13 1.343(3) .
N21 C21 1.340(3) .
N21 C25 1.344(3) .
N22 C26 1.332(3) .
N22 C210 1.342(3) .
C11 C12 1.376(3) .
C11 H11B 0.9300 .
C12 C13 1.382(3) .
C12 H12A 0.9300 .
C13 C14 1.487(3) .
C21 C22 1.380(4) .
C21 H21B 0.9300 .
C22 C23 1.367(4) .
C22 H22A 0.9300 .
C23 C24 1.368(4) .
C23 H23A 0.9300 .
C24 C25 1.389(3) .
C24 H24A 0.9300 .
C25 C26 1.486(3) .
C26 C27 1.394(3) .
C27 C28 1.371(4) .
C27 H27A 0.9300 .
C28 C29 1.365(4) .
C28 H28A 0.9300 .
C29 C210 1.382(3) .
C29 H29A 0.9300 .
C210 H21A 0.9300 .
O1W H1WA 0.844(10) .
O1W H2WA 0.79(3) .
